data_7036140
loop_
_publ_author_name
'Zhao, Rong-Qing'
'Liu, Xing'
'Zhou, Jian'
'Xiao, Hong-Ping'
'Zou, Hua-Hong'
'Fu, Lianshe'
'Tang, Qiuling'
'Tan, Xiao-Feng'

_publ_section_title
;
 The first examples of 1-D organic hybrid lanthanoid thioarsenates based
 on two [As(V)S4](3-) linkage modes.
;
_journal_issue 14
_journal_name_full 'Dalton transactions (Cambridge, England : 2003)'
_journal_page_first 6015
_journal_page_last 6022
_journal_paper_doi 10.1039/c5dt02188j
_journal_volume 45
_journal_year 2016
_chemical_formula_moiety 'C9 H24 As Er N6 S4'
_chemical_formula_sum 'C9 H24 As Er N6 S4'
_chemical_formula_weight 586.76
_chemical_name_systematic
; 
 ? 
;
_space_group_IT_number 14
_symmetry_cell_setting monoclinic
_symmetry_space_group_name_Hall '-P 2ybc'
_symmetry_space_group_name_H-M 'P 1 21/c 1'
_atom_sites_solution_hydrogens geom
_atom_sites_solution_primary direct
_atom_sites_solution_secondary difmap
_audit_creation_method SHELXL-97
_audit_update_record
;
2015-08-03 deposited with the CCDC.
2015-08-10 downloaded from the CCDC.
;
_cell_angle_alpha 90.00
_cell_angle_beta 128.834(4)
_cell_angle_gamma 90.00
_cell_formula_units_Z 4
_cell_length_a 9.2966(8)
_cell_length_b 19.4847(16)
_cell_length_c 14.1712(9)
_cell_measurement_reflns_used 16420
_cell_measurement_temperature 296(2)
_cell_measurement_theta_max 26.50
_cell_measurement_theta_min 2.09
_cell_volume 1999.6(3)
_computing_cell_refinement 'CrystalClear, Ver. 1.30 (Rigaku/MSC, 2001)'
_computing_data_collection 'CrystalClear, Ver. 1.30 (Rigaku/MSC, 2001)'
_computing_data_reduction 'CrystalStructure, Ver. 3.60 (Rigaku/MSC, 2004)'
_computing_molecular_graphics 'ORTEPII (Johnson, 1976)'
_computing_publication_material SHELXL97
_computing_structure_refinement 'SHELXL97 (Sheldrick, 1997)'
_computing_structure_solution 'SHELXS97 (Sheldrick, 1990)'
_diffrn_ambient_temperature 296(2)
_diffrn_detector_area_resol_mean 7.31
_diffrn_measured_fraction_theta_full 0.989
_diffrn_measured_fraction_theta_max 0.989
_diffrn_measurement_device_type 'Rigaku Mercury'
_diffrn_measurement_method \w
_diffrn_radiation_monochromator graphite
_diffrn_radiation_source 'fine-focus sealed tube'
_diffrn_radiation_type MoK\a
_diffrn_radiation_wavelength 0.71073
_diffrn_reflns_av_R_equivalents 0.0365
_diffrn_reflns_av_sigmaI/netI 0.0327
_diffrn_reflns_limit_h_max 11
_diffrn_reflns_limit_h_min -11
_diffrn_reflns_limit_k_max 22
_diffrn_reflns_limit_k_min -24
_diffrn_reflns_limit_l_max 17
_diffrn_reflns_limit_l_min -17
_diffrn_reflns_number 16419
_diffrn_reflns_theta_full 26.50
_diffrn_reflns_theta_max 26.50
_diffrn_reflns_theta_min 2.09
_exptl_absorpt_coefficient_mu 6.258
_exptl_absorpt_correction_T_max 0.5460
_exptl_absorpt_correction_T_min 0.4967
_exptl_absorpt_correction_type multi-scan
_exptl_absorpt_process_details 'Jacobson, R. (1998) Private communication'
_exptl_crystal_colour yellow
_exptl_crystal_density_diffrn 1.949
_exptl_crystal_density_method 'not measured'
_exptl_crystal_description block
_exptl_crystal_F_000 1140
_exptl_crystal_size_max 0.13
_exptl_crystal_size_mid 0.12
_exptl_crystal_size_min 0.11
_refine_diff_density_max 2.844
_refine_diff_density_min -1.526
_refine_diff_density_rms 0.183
_refine_ls_extinction_method none
_refine_ls_goodness_of_fit_ref 1.049
_refine_ls_hydrogen_treatment constr
_refine_ls_matrix_type full
_refine_ls_number_parameters 203
_refine_ls_number_reflns 4098
_refine_ls_number_restraints 244
_refine_ls_restrained_S_all 1.072
_refine_ls_R_factor_all 0.0447
_refine_ls_R_factor_gt 0.0381
_refine_ls_shift/su_max 0.001
_refine_ls_shift/su_mean 0.000
_refine_ls_structure_factor_coef Fsqd
_refine_ls_weighting_details 'calc w=1/[\s^2^(Fo^2^)+(0.0488P)^2^+15.0356P] where P=(Fo^2^+2Fc^2^)/3'
_refine_ls_weighting_scheme calc
_refine_ls_wR_factor_gt 0.1007
_refine_ls_wR_factor_ref 0.1068
_reflns_number_gt 3614
_reflns_number_total 4098
_reflns_threshold_expression >2sigma(I)
_cod_data_source_file c5dt02188j2.cif
_cod_data_source_block IId
_cod_depositor_comments 'Adding full bibliography for 7036133--7036141.cif.'
_cod_original_sg_symbol_H-M 'P 21/c'
_cod_database_code 7036140

loop_
_symmetry_equiv_pos_as_xyz
'x, y, z'
'-x, y+1/2, -z+1/2'
'-x, -y, -z'
'x, -y-1/2, z-1/2'

loop_
_atom_site_label
_atom_site_type_symbol
_atom_site_fract_x
_atom_site_fract_y
_atom_site_fract_z
_atom_site_U_iso_or_equiv
_atom_site_adp_type
_atom_site_occupancy
_atom_site_symmetry_multiplicity
_atom_site_calc_flag
_atom_site_refinement_flags
Er1 Er 0.16292(4) 0.324026(15) 0.46348(3) 0.02486(11) Uani 1 1 d .
As1 As -0.15543(8) 0.31627(3) 0.52561(6) 0.02370(16) Uani 1 1 d .
S1 S 0.1370(2) 0.29021(9) 0.64176(14) 0.0280(3) Uani 1 1 d .
S2 S -0.183(3) 0.3755(18) 0.3839(19) 0.033(5) Uani 0.29(4) 1 d P
S2' S -0.2233(12) 0.3428(11) 0.3533(10) 0.047(3) Uani 0.71(4) 1 d P
S3 S -0.3114(3) 0.22564(11) 0.4916(3) 0.0642(8) Uani 1 1 d .
S4 S -0.2040(3) 0.39581(10) 0.6062(2) 0.0464(5) Uani 1 1 d .
N1 N -0.0045(11) 0.2178(4) 0.3623(8) 0.074(2) Uani 1 1 d U
H1C H -0.1161 0.2171 0.2957 0.088 Uiso 1 1 d R
N2 N 0.3753(8) 0.2234(3) 0.5431(6) 0.0384(13) Uani 1 1 d U
H2B H 0.4866 0.2242 0.6099 0.046 Uiso 1 1 d R
N3 N -0.0187(9) 0.3746(4) 0.2568(6) 0.0493(14) Uani 1 1 d U
H3D H -0.1359 0.3803 0.2144 0.059 Uiso 1 1 d R
N4 N 0.3450(9) 0.3442(3) 0.3933(6) 0.0391(12) Uani 1 1 d U
H4D H 0.4472 0.3234 0.4237 0.047 Uiso 1 1 d R
N5 N 0.1720(13) 0.4464(4) 0.5129(8) 0.072(2) Uani 1 1 d U
H5B H 0.1030 0.4774 0.4596 0.086 Uiso 1 1 d R
N6 N 0.4732(8) 0.3561(3) 0.6567(6) 0.0355(12) Uani 1 1 d U
H6C H 0.5637 0.3276 0.6984 0.043 Uiso 1 1 d R
C1 C 0.1009(13) 0.1549(5) 0.4279(9) 0.059(2) Uani 1 1 d U
H1A H 0.0385 0.1150 0.3765 0.071 Uiso 1 1 calc R
H1B H 0.1109 0.1492 0.4998 0.071 Uiso 1 1 calc R
C2 C 0.2886(12) 0.1617(4) 0.4625(9) 0.0499(19) Uani 1 1 d U
H2A H 0.2736 0.1711 0.3888 0.060 Uiso 1 1 calc R
C3 C 0.4077(14) 0.0979(4) 0.5218(10) 0.061(2) Uani 1 1 d U
H3A H 0.5265 0.1061 0.5428 0.091 Uiso 1 1 calc R
H3B H 0.3492 0.0600 0.4664 0.091 Uiso 1 1 calc R
H3C H 0.4228 0.0873 0.5937 0.091 Uiso 1 1 calc R
C4 C -0.0149(14) 0.4509(5) 0.1177(9) 0.062(2) Uani 1 1 d DU
H4A H 0.0741 0.4682 0.1101 0.093 Uiso 1 1 calc R
H4B H -0.0505 0.4869 0.1455 0.093 Uiso 1 1 calc R
H4C H -0.1217 0.4347 0.0403 0.093 Uiso 1 1 calc R
C5 C 0.0683(10) 0.3929(5) 0.2068(8) 0.0558(18) Uani 1 1 d DU
H5A H 0.0460 0.3530 0.1572 0.067 Uiso 1 1 calc R
C6 C 0.2701(10) 0.3938(5) 0.2998(8) 0.0570(19) Uani 1 1 d DU
H6A H 0.3244 0.3869 0.2603 0.068 Uiso 1 1 calc R
H6B H 0.3071 0.4390 0.3366 0.068 Uiso 1 1 calc R
C7 C 0.2998(15) 0.4602(6) 0.6350(12) 0.096(4) Uani 1 1 d DU
H7A H 0.2559 0.4419 0.6764 0.116 Uiso 1 1 calc R
H7B H 0.3123 0.5095 0.6471 0.116 Uiso 1 1 calc R
C8 C 0.4846(11) 0.4300(5) 0.6892(8) 0.063(2) Uani 1 1 d DU
H8A H 0.5190 0.4528 0.6442 0.076 Uiso 1 1 calc R
C9 C 0.6465(16) 0.4427(6) 0.8172(8) 0.079(3) Uani 1 1 d DU
H9A H 0.6594 0.4912 0.8330 0.119 Uiso 1 1 calc R
H9B H 0.7558 0.4254 0.8322 0.119 Uiso 1 1 calc R
H9C H 0.6291 0.4199 0.8694 0.119 Uiso 1 1 calc R

loop_
_atom_site_aniso_label
_atom_site_aniso_U_11
_atom_site_aniso_U_22
_atom_site_aniso_U_33
_atom_site_aniso_U_23
_atom_site_aniso_U_13
_atom_site_aniso_U_12
Er1 0.01883(16) 0.03411(19) 0.02884(18) 0.00977(11) 0.01844(14) 0.00756(10)
As1 0.0174(3) 0.0330(4) 0.0277(3) 0.0021(2) 0.0175(3) 0.0024(2)
S1 0.0181(7) 0.0430(9) 0.0272(8) 0.0063(7) 0.0163(6) 0.0031(6)
S2 0.018(5) 0.064(12) 0.017(5) 0.011(6) 0.011(5) 0.016(6)
S2' 0.025(2) 0.093(8) 0.029(3) 0.016(4) 0.020(2) 0.016(3)
S3 0.0314(9) 0.0293(10) 0.124(2) -0.0189(12) 0.0452(13) -0.0051(8)
S4 0.0325(9) 0.0344(10) 0.0643(13) -0.0178(9) 0.0265(9) 0.0012(7)
N1 0.042(3) 0.059(4) 0.062(4) -0.016(3) 0.005(3) -0.003(3)
N2 0.029(2) 0.025(2) 0.052(3) -0.004(2) 0.021(2) -0.001(2)
N3 0.042(3) 0.070(3) 0.048(3) 0.023(3) 0.034(2) 0.018(3)
N4 0.037(2) 0.051(3) 0.047(3) 0.018(2) 0.035(2) 0.016(2)
N5 0.078(4) 0.044(3) 0.057(3) 0.001(3) 0.025(3) 0.027(3)
N6 0.040(3) 0.030(3) 0.048(3) -0.003(2) 0.033(2) 0.004(2)
C1 0.047(3) 0.048(4) 0.064(4) -0.014(3) 0.027(3) -0.018(3)
C2 0.041(3) 0.037(3) 0.056(4) -0.008(3) 0.023(3) -0.008(3)
C3 0.060(5) 0.031(4) 0.071(5) -0.011(4) 0.031(4) -0.006(3)
C4 0.067(5) 0.061(5) 0.055(5) 0.027(4) 0.037(4) 0.013(4)
C5 0.046(3) 0.079(4) 0.053(4) 0.033(3) 0.036(3) 0.021(3)
C6 0.041(3) 0.080(4) 0.054(4) 0.040(3) 0.032(3) 0.013(3)
C7 0.090(5) 0.053(4) 0.079(5) -0.009(4) 0.021(4) 0.017(4)
C8 0.061(4) 0.049(4) 0.072(4) -0.020(4) 0.038(3) 0.004(3)
C9 0.089(6) 0.057(5) 0.061(5) -0.010(4) 0.032(5) -0.019(5)

loop_
_atom_type_symbol
_atom_type_description
_atom_type_scat_dispersion_real
_atom_type_scat_dispersion_imag
_atom_type_scat_source
C C 0.0033 0.0016 'International Tables Vol C Tables 4.2.6.8 and 6.1.1.4'
H H 0.0000 0.0000 'International Tables Vol C Tables 4.2.6.8 and 6.1.1.4'
As As 0.0499 2.0058 'International Tables Vol C Tables 4.2.6.8 and 6.1.1.4'
Er Er -0.2586 4.9576 'International Tables Vol C Tables 4.2.6.8 and 6.1.1.4'
N N 0.0061 0.0033 'International Tables Vol C Tables 4.2.6.8 and 6.1.1.4'
S S 0.1246 0.1234 'International Tables Vol C Tables 4.2.6.8 and 6.1.1.4'

loop_
_geom_angle_atom_site_label_1
_geom_angle_atom_site_label_2
_geom_angle_atom_site_label_3
_geom_angle
N1 Er1 N5 151.6(3)
N1 Er1 N4 104.1(3)
N5 Er1 N4 92.9(3)
N1 Er1 N3 86.1(3)
N5 Er1 N3 80.2(3)
N4 Er1 N3 66.1(2)
N1 Er1 N2 68.4(2)
N5 Er1 N2 138.9(2)
N4 Er1 N2 76.1(2)
N3 Er1 N2 127.1(2)
N1 Er1 N6 136.5(2)
N5 Er1 N6 68.8(2)
N4 Er1 N6 77.9(2)
N3 Er1 N6 130.7(2)
N2 Er1 N6 70.14(19)
N1 Er1 S1 86.9(3)
N5 Er1 S1 88.7(2)
N4 Er1 S1 151.55(15)
N3 Er1 S1 141.83(15)
N2 Er1 S1 84.09(16)
N6 Er1 S1 76.21(14)
N1 Er1 S2 85.4(9)
N5 Er1 S2 66.5(9)
N4 Er1 S2 132.3(3)
N3 Er1 S2 68.2(2)
N2 Er1 S2 146.6(7)
N6 Er1 S2 125.8(7)
S1 Er1 S2 73.83(18)
N1 Er1 S2' 70.9(5)
N5 Er1 S2' 80.9(5)
N4 Er1 S2' 133.71(16)
N3 Er1 S2' 67.67(17)
N2 Er1 S2' 134.7(4)
N6 Er1 S2' 137.9(4)
S1 Er1 S2' 74.58(9)
S2 Er1 S2' 14.5(4)
S4 As1 S3 112.27(9)
S4 As1 S2' 114.8(5)
S3 As1 S2' 105.4(6)
S4 As1 S1 110.33(8)
S3 As1 S1 109.04(8)
S2' As1 S1 104.52(12)
S4 As1 S2 99.6(8)
S3 As1 S2 123.8(10)
S2' As1 S2 19.2(5)
S1 As1 S2 100.8(4)
As1 S1 Er1 92.10(6)
S2' S2 As1 78.6(14)
S2' S2 Er1 87.9(10)
As1 S2 Er1 89.9(3)
S2 S2' As1 82.1(11)
S2 S2' Er1 77.6(8)
As1 S2' Er1 88.6(2)
C1 N1 Er1 114.0(5)
C1 N1 H1C 123.0
Er1 N1 H1C 122.9
C2 N2 Er1 113.1(5)
C2 N2 H2B 123.7
Er1 N2 H2B 123.3
C5 N3 Er1 120.7(5)
C5 N3 H3D 119.3
Er1 N3 H3D 120.0
C6 N4 Er1 115.1(5)
C6 N4 H4D 122.0
Er1 N4 H4D 122.9
C7 N5 Er1 113.2(6)
C7 N5 H5B 123.1
Er1 N5 H5B 123.7
C8 N6 Er1 112.8(4)
C8 N6 H6C 124.0
Er1 N6 H6C 123.2
N1 C1 C2 108.1(8)
N1 C1 H1A 110.1
C2 C1 H1A 110.1
N1 C1 H1B 110.1
C2 C1 H1B 110.1
H1A C1 H1B 108.4
C1 C2 N2 106.2(7)
C1 C2 C3 113.9(8)
N2 C2 C3 112.2(7)
C1 C2 H2A 108.1
N2 C2 H2A 108.1
C3 C2 H2A 108.1
C2 C3 H3A 109.5
C2 C3 H3B 109.5
H3A C3 H3B 109.5
C2 C3 H3C 109.5
H3A C3 H3C 109.5
H3B C3 H3C 109.5
C5 C4 H4A 109.5
C5 C4 H4B 109.5
H4A C4 H4B 109.5
C5 C4 H4C 109.5
H4A C4 H4C 109.5
H4B C4 H4C 109.5
N3 C5 C6 111.3(7)
N3 C5 C4 117.3(7)
C6 C5 C4 116.2(8)
N3 C5 H5A 103.2
C6 C5 H5A 103.2
C4 C5 H5A 103.2
N4 C6 C5 115.6(7)
N4 C6 H6A 108.4
C5 C6 H6A 108.4
N4 C6 H6B 108.4
C5 C6 H6B 108.4
H6A C6 H6B 107.4
N5 C7 C8 112.1(10)
N5 C7 H7A 109.2
C8 C7 H7A 109.2
N5 C7 H7B 109.2
C8 C7 H7B 109.2
H7A C7 H7B 107.9
C9 C8 N6 111.1(8)
C9 C8 C7 121.4(9)
N6 C8 C7 112.6(8)
C9 C8 H8A 103.0
N6 C8 H8A 103.0
C7 C8 H8A 103.0
C8 C9 H9A 109.5
C8 C9 H9B 109.5
H9A C9 H9B 109.5
C8 C9 H9C 109.5
H9A C9 H9C 109.5
H9B C9 H9C 109.5

loop_
_geom_bond_atom_site_label_1
_geom_bond_atom_site_label_2
_geom_bond_distance
Er1 N1 2.442(8)
Er1 N5 2.471(8)
Er1 N4 2.475(6)
Er1 N3 2.490(7)
Er1 N2 2.494(6)
Er1 N6 2.511(6)
Er1 S1 2.7639(15)
Er1 S2 2.838(8)
Er1 S2' 2.904(5)
As1 S4 2.135(2)
As1 S3 2.139(2)
As1 S2' 2.166(5)
As1 S1 2.1784(16)
As1 S2 2.188(12)
S2 S2' 0.728(19)
N1 C1 1.478(13)
N1 H1C 0.8598
N2 C2 1.500(10)
N2 H2B 0.8594
N3 C5 1.415(10)
N3 H3D 0.8599
N4 C6 1.420(9)
N4 H4D 0.8598
N5 C7 1.378(15)
N5 H5B 0.8598
N6 C8 1.494(10)
N6 H6C 0.8613
C1 C2 1.494(12)
C1 H1A 0.9700
C1 H1B 0.9700
C2 C3 1.520(12)
C2 H2A 0.9800
C3 H3A 0.9600
C3 H3B 0.9600
C3 H3C 0.9600
C4 C5 1.498(8)
C4 H4A 0.9600
C4 H4B 0.9600
C4 H4C 0.9600
C5 C6 1.469(8)
C5 H5A 0.9800
C6 H6A 0.9700
C6 H6B 0.9700
C7 C8 1.495(9)
C7 H7A 0.9700
C7 H7B 0.9700
C8 C9 1.481(8)
C8 H8A 0.9800
C9 H9A 0.9600
C9 H9B 0.9600
C9 H9C 0.9600
